data_7117333
loop_
_publ_author_name
'Xiu-Ying Zheng'
'Shi-Qiang Wang'
'Wen Tang'
'Gui-Lin Zhuang'
'Xiang-Jian Kong'
'Yan-Ping Ren'
'La-Sheng Long'
'Lan-Sun Zheng'

_publ_section_title
;
 Two nanosized 3d-4f clusters featuring four Ln6 octahedra encapsulating a
 Zn4 tetrahedron
;
_journal_name_full Chem.Commun.
_journal_page_first 10687
_journal_paper_doi 10.1039/C5cc02397A
_journal_volume 51
_journal_year 2015
_chemical_formula_sum 'C24 H256 Cl14 Gd24 O217 Zn4'
_chemical_formula_weight 8550.07
_chemical_name_systematic
; 
 ? 
;
_space_group_IT_number 225
_symmetry_cell_setting cubic
_symmetry_space_group_name_Hall '-F 4 2 3'
_symmetry_space_group_name_H-M 'F m -3 m'
_atom_sites_solution_hydrogens geom
_atom_sites_solution_primary direct
_atom_sites_solution_secondary difmap
_audit_creation_method SHELXL-97
_audit_update_record
;
2015-03-20 deposited with the CCDC.
2015-05-19 downloaded from the CCDC.
;
_cell_angle_alpha 90.00
_cell_angle_beta 90.00
_cell_angle_gamma 90.00
_cell_formula_units_Z 8
_cell_length_a 37.4763(2)
_cell_length_b 37.4763(2)
_cell_length_c 37.4763(2)
_cell_measurement_reflns_used 13738
_cell_measurement_temperature 173(2)
_cell_measurement_theta_max 27.8720
_cell_measurement_theta_min 3.5960
_cell_volume 52634.5(5)
_computing_cell_refinement 'CrysAlisPro, Agilent Technologies'
_computing_data_collection 'CrysAlisPro, Agilent Technologies'
_computing_data_reduction 'CrysAlisPro, Agilent Technologies'
_computing_structure_refinement 'SHELXL-97 (Sheldrick, 1997)'
_computing_structure_solution 'SHELXS-97 (Sheldrick, 1990)'
_diffrn_ambient_temperature 173(2)
_diffrn_measured_fraction_theta_full 0.994
_diffrn_measured_fraction_theta_max 0.994
_diffrn_measurement_device_type 'SuperNova, Dual, Cu at zero, Atlas'
_diffrn_radiation_monochromator mirror
_diffrn_radiation_source 'SuperNova (Mo) X-ray Source'
_diffrn_radiation_type MoK\a
_diffrn_radiation_wavelength 0.71073
_diffrn_reflns_av_R_equivalents 0.0756
_diffrn_reflns_av_sigmaI/netI 0.0266
_diffrn_reflns_limit_h_max 30
_diffrn_reflns_limit_h_min -44
_diffrn_reflns_limit_k_max 30
_diffrn_reflns_limit_k_min -42
_diffrn_reflns_limit_l_max 44
_diffrn_reflns_limit_l_min -37
_diffrn_reflns_number 34444
_diffrn_reflns_theta_full 24.95
_diffrn_reflns_theta_max 24.95
_diffrn_reflns_theta_min 3.22
_exptl_absorpt_coefficient_mu 6.560
_exptl_absorpt_correction_T_max 0.3537
_exptl_absorpt_correction_T_min 0.3537
_exptl_absorpt_correction_type multi-scan
_exptl_crystal_colour colorless
_exptl_crystal_density_diffrn 2.158
_exptl_crystal_density_meas ?
_exptl_crystal_density_method 'not measured'
_exptl_crystal_description block
_exptl_crystal_F_000 32240
_exptl_crystal_size_max 0.20
_exptl_crystal_size_mid 0.20
_exptl_crystal_size_min 0.20
_platon_squeeze_details
;
;
_refine_diff_density_max 2.858
_refine_diff_density_min -3.521
_refine_diff_density_rms 0.214
_refine_ls_extinction_method none
_refine_ls_goodness_of_fit_ref 1.111
_refine_ls_hydrogen_treatment constr
_refine_ls_matrix_type full
_refine_ls_number_parameters 120
_refine_ls_number_reflns 2314
_refine_ls_number_restraints 15
_refine_ls_restrained_S_all 1.114
_refine_ls_R_factor_all 0.0520
_refine_ls_R_factor_gt 0.0467
_refine_ls_shift/su_max 0.002
_refine_ls_shift/su_mean 0.000
_refine_ls_structure_factor_coef Fsqd
_refine_ls_weighting_details 'calc w=1/[\s^2^(Fo^2^)+(0.0651P)^2^+3590.9363P] where P=(Fo^2^+2Fc^2^)/3'
_refine_ls_weighting_scheme calc
_refine_ls_wR_factor_gt 0.1331
_refine_ls_wR_factor_ref 0.1375
_reflns_number_gt 2017
_reflns_number_total 2314
_reflns_threshold_expression >2sigma(I)
_cod_data_source_file c5cc02397a2_4.cif
_cod_data_source_block compound1
_cod_depositor_comments
;
The following automatic conversions were performed:

'_exptl_crystal_density_meas' value 'not measured' was changed to '?'
- the value is perceived as not measured.

Automatic conversion script
Id: cif_fix_values 3392 2015-05-12 13:50:21Z andrius 
;
_cod_original_cell_volume 52634.4(5)
_cod_original_sg_symbol_H-M Fm-3m
_cod_database_code 7117333
_platon_compound1_details
;
Because of disorder, four ClO4- and 40 water molecules were omited per 
formula unit. This valueis calculated based upon elemental analysis data,
and TGA data.
;

loop_
_symmetry_equiv_pos_as_xyz
'x, y, z'
'-x, -y, z'
'-x, y, -z'
'x, -y, -z'
'z, x, y'
'z, -x, -y'
'-z, -x, y'
'-z, x, -y'
'y, z, x'
'-y, z, -x'
'y, -z, -x'
'-y, -z, x'
'y, x, -z'
'-y, -x, -z'
'y, -x, z'
'-y, x, z'
'x, z, -y'
'-x, z, y'
'-x, -z, -y'
'x, -z, y'
'z, y, -x'
'z, -y, x'
'-z, y, x'
'-z, -y, -x'
'x, y+1/2, z+1/2'
'-x, -y+1/2, z+1/2'
'-x, y+1/2, -z+1/2'
'x, -y+1/2, -z+1/2'
'z, x+1/2, y+1/2'
'z, -x+1/2, -y+1/2'
'-z, -x+1/2, y+1/2'
'-z, x+1/2, -y+1/2'
'y, z+1/2, x+1/2'
'-y, z+1/2, -x+1/2'
'y, -z+1/2, -x+1/2'
'-y, -z+1/2, x+1/2'
'y, x+1/2, -z+1/2'
'-y, -x+1/2, -z+1/2'
'y, -x+1/2, z+1/2'
'-y, x+1/2, z+1/2'
'x, z+1/2, -y+1/2'
'-x, z+1/2, y+1/2'
'-x, -z+1/2, -y+1/2'
'x, -z+1/2, y+1/2'
'z, y+1/2, -x+1/2'
'z, -y+1/2, x+1/2'
'-z, y+1/2, x+1/2'
'-z, -y+1/2, -x+1/2'
'x+1/2, y, z+1/2'
'-x+1/2, -y, z+1/2'
'-x+1/2, y, -z+1/2'
'x+1/2, -y, -z+1/2'
'z+1/2, x, y+1/2'
'z+1/2, -x, -y+1/2'
'-z+1/2, -x, y+1/2'
'-z+1/2, x, -y+1/2'
'y+1/2, z, x+1/2'
'-y+1/2, z, -x+1/2'
'y+1/2, -z, -x+1/2'
'-y+1/2, -z, x+1/2'
'y+1/2, x, -z+1/2'
'-y+1/2, -x, -z+1/2'
'y+1/2, -x, z+1/2'
'-y+1/2, x, z+1/2'
'x+1/2, z, -y+1/2'
'-x+1/2, z, y+1/2'
'-x+1/2, -z, -y+1/2'
'x+1/2, -z, y+1/2'
'z+1/2, y, -x+1/2'
'z+1/2, -y, x+1/2'
'-z+1/2, y, x+1/2'
'-z+1/2, -y, -x+1/2'
'x+1/2, y+1/2, z'
'-x+1/2, -y+1/2, z'
'-x+1/2, y+1/2, -z'
'x+1/2, -y+1/2, -z'
'z+1/2, x+1/2, y'
'z+1/2, -x+1/2, -y'
'-z+1/2, -x+1/2, y'
'-z+1/2, x+1/2, -y'
'y+1/2, z+1/2, x'
'-y+1/2, z+1/2, -x'
'y+1/2, -z+1/2, -x'
'-y+1/2, -z+1/2, x'
'y+1/2, x+1/2, -z'
'-y+1/2, -x+1/2, -z'
'y+1/2, -x+1/2, z'
'-y+1/2, x+1/2, z'
'x+1/2, z+1/2, -y'
'-x+1/2, z+1/2, y'
'-x+1/2, -z+1/2, -y'
'x+1/2, -z+1/2, y'
'z+1/2, y+1/2, -x'
'z+1/2, -y+1/2, x'
'-z+1/2, y+1/2, x'
'-z+1/2, -y+1/2, -x'
'-x, -y, -z'
'x, y, -z'
'x, -y, z'
'-x, y, z'
'-z, -x, -y'
'-z, x, y'
'z, x, -y'
'z, -x, y'
'-y, -z, -x'
'y, -z, x'
'-y, z, x'
'y, z, -x'
'-y, -x, z'
'y, x, z'
'-y, x, -z'
'y, -x, -z'
'-x, -z, y'
'x, -z, -y'
'x, z, y'
'-x, z, -y'
'-z, -y, x'
'-z, y, -x'
'z, -y, -x'
'z, y, x'
'-x, -y+1/2, -z+1/2'
'x, y+1/2, -z+1/2'
'x, -y+1/2, z+1/2'
'-x, y+1/2, z+1/2'
'-z, -x+1/2, -y+1/2'
'-z, x+1/2, y+1/2'
'z, x+1/2, -y+1/2'
'z, -x+1/2, y+1/2'
'-y, -z+1/2, -x+1/2'
'y, -z+1/2, x+1/2'
'-y, z+1/2, x+1/2'
'y, z+1/2, -x+1/2'
'-y, -x+1/2, z+1/2'
'y, x+1/2, z+1/2'
'-y, x+1/2, -z+1/2'
'y, -x+1/2, -z+1/2'
'-x, -z+1/2, y+1/2'
'x, -z+1/2, -y+1/2'
'x, z+1/2, y+1/2'
'-x, z+1/2, -y+1/2'
'-z, -y+1/2, x+1/2'
'-z, y+1/2, -x+1/2'
'z, -y+1/2, -x+1/2'
'z, y+1/2, x+1/2'
'-x+1/2, -y, -z+1/2'
'x+1/2, y, -z+1/2'
'x+1/2, -y, z+1/2'
'-x+1/2, y, z+1/2'
'-z+1/2, -x, -y+1/2'
'-z+1/2, x, y+1/2'
'z+1/2, x, -y+1/2'
'z+1/2, -x, y+1/2'
'-y+1/2, -z, -x+1/2'
'y+1/2, -z, x+1/2'
'-y+1/2, z, x+1/2'
'y+1/2, z, -x+1/2'
'-y+1/2, -x, z+1/2'
'y+1/2, x, z+1/2'
'-y+1/2, x, -z+1/2'
'y+1/2, -x, -z+1/2'
'-x+1/2, -z, y+1/2'
'x+1/2, -z, -y+1/2'
'x+1/2, z, y+1/2'
'-x+1/2, z, -y+1/2'
'-z+1/2, -y, x+1/2'
'-z+1/2, y, -x+1/2'
'z+1/2, -y, -x+1/2'
'z+1/2, y, x+1/2'
'-x+1/2, -y+1/2, -z'
'x+1/2, y+1/2, -z'
'x+1/2, -y+1/2, z'
'-x+1/2, y+1/2, z'
'-z+1/2, -x+1/2, -y'
'-z+1/2, x+1/2, y'
'z+1/2, x+1/2, -y'
'z+1/2, -x+1/2, y'
'-y+1/2, -z+1/2, -x'
'y+1/2, -z+1/2, x'
'-y+1/2, z+1/2, x'
'y+1/2, z+1/2, -x'
'-y+1/2, -x+1/2, z'
'y+1/2, x+1/2, z'
'-y+1/2, x+1/2, -z'
'y+1/2, -x+1/2, -z'
'-x+1/2, -z+1/2, y'
'x+1/2, -z+1/2, -y'
'x+1/2, z+1/2, y'
'-x+1/2, z+1/2, -y'
'-z+1/2, -y+1/2, x'
'-z+1/2, y+1/2, -x'
'z+1/2, -y+1/2, -x'
'z+1/2, y+1/2, x'

loop_
_atom_site_label
_atom_site_type_symbol
_atom_site_fract_x
_atom_site_fract_y
_atom_site_fract_z
_atom_site_U_iso_or_equiv
_atom_site_adp_type
_atom_site_occupancy
_atom_site_symmetry_multiplicity
_atom_site_calc_flag
_atom_site_refinement_flags
_atom_site_disorder_assembly
_atom_site_disorder_group
Gd1 Gd 0.214233(7) 0.285767(7) 0.356776(10) 0.01847(10) Uani 1 2 d S . .
Gd2 Gd 0.190510(11) 0.380239(7) 0.380239(7) 0.02368(11) Uani 1 2 d S . .
Zn1 Zn 0.28192(3) 0.28192(3) 0.28192(3) 0.0318(4) Uani 1 6 d S . .
Cl1 Cl 0.34589(6) 0.34589(6) 0.34589(6) 0.0389(9) Uani 1 6 d S . .
Cl2 Cl 0.18560(18) 0.30054(18) 0.5000 0.077(3) Uani 0.50 2 d SPD . .
O1 O 0.2500 0.2500 0.2500 0.041(6) Uani 1 24 d S . .
O2 O 0.27423(10) 0.27423(10) 0.33319(14) 0.0223(12) Uani 1 2 d S . .
H2D H 0.2908 0.2908 0.3460 0.027 Uiso 1 2 calc SR . .
O3 O 0.16649(12) 0.33351(12) 0.33351(12) 0.0100(16) Uani 1 6 d S . .
O4 O 0.23216(14) 0.34589(9) 0.34589(9) 0.0193(12) Uani 1 2 d S . .
H4A H 0.2578 0.3510 0.3510 0.023 Uiso 1 2 calc SR . .
O5 O 0.20596(14) 0.29404(14) 0.29404(14) 0.0168(18) Uani 1 6 d S . .
H5A H 0.2214 0.2786 0.2786 0.020 Uiso 1 6 calc SR . .
O6 O 0.17962(10) 0.32038(10) 0.39794(14) 0.0241(13) Uani 1 2 d S . .
H6A H 0.1847 0.3153 0.4236 0.029 Uiso 1 2 calc SR . .
O7 O 0.12756(15) 0.37244(15) 0.37244(15) 0.026(2) Uani 1 6 d S . .
H7A H 0.1122 0.3878 0.3878 0.031 Uiso 1 6 calc SR . .
O8 O 0.20123(12) 0.24326(11) 0.40401(11) 0.0327(11) Uani 1 1 d . . .
O1W O 0.23944(12) 0.36652(12) 0.42242(12) 0.0383(12) Uani 1 1 d . . .
O2W O 0.16838(15) 0.38905(14) 0.44154(12) 0.0488(14) Uani 1 1 d . . .
C1 C 0.21577(15) 0.21577(15) 0.4188(2) 0.0225(18) Uani 1 2 d S . .
C2 C 0.1998(2) 0.1998(2) 0.4494(3) 0.049(3) Uani 1 2 d S . .
H2A H 0.2136 0.1788 0.4565 0.073 Uiso 0.50 1 calc PR . .
H2B H 0.1753 0.1925 0.4436 0.073 Uiso 0.50 1 calc PR . .
H2C H 0.1994 0.2170 0.4690 0.073 Uiso 0.50 1 calc PR . .
O9 O 0.3633(3) 0.3111(3) 0.3419(4) 0.078(4) Uani 0.50 1 d P . .
O10 O 0.3678(2) 0.3678(2) 0.3678(2) 0.066(4) Uani 1 6 d S . .
O11 O 0.2012(2) 0.2988(2) 0.4680(2) 0.091(3) Uani 1 2 d SD . .
O12 O 0.1658(3) 0.3342(3) 0.5000 0.172(8) Uani 1 4 d SDU . .
O13 O 0.1571(5) 0.2758(6) 0.5000 0.100(7) Uani 0.50 2 d SPDU . .

loop_
_atom_site_aniso_label
_atom_site_aniso_U_11
_atom_site_aniso_U_22
_atom_site_aniso_U_33
_atom_site_aniso_U_23
_atom_site_aniso_U_13
_atom_site_aniso_U_12
Gd1 0.02032(13) 0.02032(13) 0.01477(18) -0.00118(10) 0.00118(10) 0.00194(14)
Gd2 0.0269(2) 0.02207(13) 0.02207(13) -0.00588(15) 0.00198(11) 0.00198(11)
Zn1 0.0318(4) 0.0318(4) 0.0318(4) 0.0006(4) 0.0006(4) 0.0006(4)
Cl1 0.0389(9) 0.0389(9) 0.0389(9) -0.0050(10) -0.0050(10) -0.0050(10)
Cl2 0.105(5) 0.106(5) 0.020(2) 0.000 0.000 -0.027(5)
O1 0.041(6) 0.041(6) 0.041(6) 0.000 0.000 0.000
O2 0.0221(16) 0.0221(16) 0.023(3) -0.0066(16) -0.0066(16) -0.003(2)
O3 0.0100(16) 0.0100(16) 0.0100(16) 0.0022(19) -0.0022(19) -0.0022(19)
O4 0.018(2) 0.0199(16) 0.0199(16) -0.004(2) -0.0027(15) -0.0027(15)
O5 0.0168(18) 0.0168(18) 0.0168(18) -0.001(2) 0.001(2) 0.001(2)
O6 0.0298(18) 0.0298(18) 0.013(2) 0.0013(16) -0.0013(16) -0.001(2)
O7 0.026(2) 0.026(2) 0.026(2) -0.006(2) 0.006(2) 0.006(2)
O8 0.040(2) 0.032(2) 0.026(2) -0.0017(18) 0.0102(19) 0.0081(19)
O1W 0.038(2) 0.041(2) 0.036(2) -0.013(2) -0.012(2) 0.004(2)
O2W 0.066(3) 0.055(3) 0.025(2) -0.004(2) 0.008(2) 0.023(3)
C1 0.018(2) 0.018(2) 0.031(4) 0.000(2) 0.000(2) 0.007(3)
C2 0.055(3) 0.055(3) 0.038(5) 0.015(4) 0.015(4) 0.032(5)
O9 0.071(8) 0.039(6) 0.123(10) -0.004(6) 0.021(7) 0.003(5)
O10 0.066(4) 0.066(4) 0.066(4) -0.020(4) -0.020(4) -0.020(4)
O11 0.125(5) 0.125(5) 0.024(4) -0.009(3) 0.009(3) 0.036(7)
O12 0.173(10) 0.173(10) 0.170(14) 0.000 0.000 0.055(11)
O13 0.114(12) 0.116(12) 0.072(10) 0.000 0.000 -0.037(10)

loop_
_atom_type_symbol
_atom_type_description
_atom_type_scat_dispersion_real
_atom_type_scat_dispersion_imag
_atom_type_scat_source
C C 0.0033 0.0016 'International Tables Vol C Tables 4.2.6.8 and 6.1.1.4'
H H 0.0000 0.0000 'International Tables Vol C Tables 4.2.6.8 and 6.1.1.4'
O O 0.0106 0.0060 'International Tables Vol C Tables 4.2.6.8 and 6.1.1.4'
Cl Cl 0.1484 0.1585 'International Tables Vol C Tables 4.2.6.8 and 6.1.1.4'
Zn Zn 0.2839 1.4301 'International Tables Vol C Tables 4.2.6.8 and 6.1.1.4'
Gd Gd -0.1653 3.9035 'International Tables Vol C Tables 4.2.6.8 and 6.1.1.4'

loop_
_geom_angle_atom_site_label_1
_geom_angle_atom_site_label_2
_geom_angle_atom_site_label_3
_geom_angle
_geom_angle_site_symmetry_1
_geom_angle_site_symmetry_3
O4 Gd1 O4 120.2(2) . 79
O4 Gd1 O5 75.28(13) . .
O4 Gd1 O5 75.28(13) 79 .
O4 Gd1 O6 75.61(13) . .
O4 Gd1 O6 75.61(13) 79 .
O5 Gd1 O6 119.5(2) . .
O4 Gd1 O8 75.57(14) . 181
O4 Gd1 O8 143.11(14) 79 181
O5 Gd1 O8 140.79(12) . 181
O6 Gd1 O8 77.14(14) . 181
O4 Gd1 O8 143.11(14) . .
O4 Gd1 O8 75.57(14) 79 .
O5 Gd1 O8 140.79(12) . .
O6 Gd1 O8 77.14(14) . .
O8 Gd1 O8 74.5(2) 181 .
O4 Gd1 O2 138.93(17) . 74
O4 Gd1 O2 81.18(16) 79 74
O5 Gd1 O2 77.7(2) . 74
O6 Gd1 O2 145.37(13) . 74
O8 Gd1 O2 109.30(14) 181 74
O8 Gd1 O2 72.37(16) . 74
O4 Gd1 O2 81.18(16) . .
O4 Gd1 O2 138.93(17) 79 .
O5 Gd1 O2 77.7(2) . .
O6 Gd1 O2 145.37(13) . .
O8 Gd1 O2 72.37(16) 181 .
O8 Gd1 O2 109.30(14) . .
O2 Gd1 O2 63.1(2) 74 .
O4 Gd1 O3 60.08(12) . .
O4 Gd1 O3 60.08(12) 79 .
O5 Gd1 O3 60.4(2) . .
O6 Gd1 O3 59.07(19) . .
O8 Gd1 O3 122.77(14) 181 .
O8 Gd1 O3 122.77(14) . .
O2 Gd1 O3 127.80(14) 74 .
O2 Gd1 O3 127.80(14) . .
O4 Gd1 Gd2 38.41(12) . .
O4 Gd1 Gd2 94.70(12) 79 .
O5 Gd1 Gd2 94.43(17) . .
O6 Gd1 Gd2 37.89(7) . .
O8 Gd1 Gd2 78.20(10) 181 .
O8 Gd1 Gd2 113.57(10) . .
O2 Gd1 Gd2 171.84(11) 74 .
O2 Gd1 Gd2 117.86(10) . .
O3 Gd1 Gd2 44.57(10) . .
O4 Gd1 Gd2 94.70(12) . 79
O4 Gd1 Gd2 38.41(12) 79 79
O5 Gd1 Gd2 94.43(17) . 79
O6 Gd1 Gd2 37.89(7) . 79
O8 Gd1 Gd2 113.57(10) 181 79
O8 Gd1 Gd2 78.20(10) . 79
O2 Gd1 Gd2 117.86(10) 74 79
O2 Gd1 Gd2 171.84(11) . 79
O3 Gd1 Gd2 44.57(10) . 79
Gd2 Gd1 Gd2 59.910(13) . 79
O4 Gd1 Gd1 94.48(10) . 79
O4 Gd1 Gd1 37.95(9) 79 79
O5 Gd1 Gd1 38.11(11) . 79
O6 Gd1 Gd1 94.15(11) . 79
O8 Gd1 Gd1 168.05(10) 181 79
O8 Gd1 Gd1 111.91(10) . 79
O2 Gd1 Gd1 82.52(10) 74 79
O2 Gd1 Gd1 113.15(12) . 79
O3 Gd1 Gd1 45.33(10) . 79
Gd2 Gd1 Gd1 89.895(7) . 79
Gd2 Gd1 Gd1 59.924(6) 79 79
O6 Gd2 O6 119.9(2) . 58
O6 Gd2 O7 75.49(14) . .
O6 Gd2 O7 75.49(14) 58 .
O6 Gd2 O4 75.80(14) . .
O6 Gd2 O4 75.80(14) 58 .
O7 Gd2 O4 120.7(2) . .
O6 Gd2 O2W 78.96(18) . .
O6 Gd2 O2W 141.75(17) 58 .
O7 Gd2 O2W 78.4(2) . .
O4 Gd2 O2W 142.31(13) . .
O6 Gd2 O2W 141.75(18) . 115
O6 Gd2 O2W 78.95(18) 58 115
O7 Gd2 O2W 78.4(2) . 115
O4 Gd2 O2W 142.31(13) . 115
O2W Gd2 O2W 68.7(2) . 115
O6 Gd2 O1W 75.68(15) . .
O6 Gd2 O1W 142.07(16) 58 .
O7 Gd2 O1W 141.48(12) . .
O4 Gd2 O1W 75.47(14) . .
O2W Gd2 O1W 71.45(16) . .
O2W Gd2 O1W 110.94(17) 115 .
O6 Gd2 O1W 142.07(16) . 115
O6 Gd2 O1W 75.68(15) 58 115
O7 Gd2 O1W 141.48(12) . 115
O4 Gd2 O1W 75.47(14) . 115
O2W Gd2 O1W 110.94(17) . 115
O2W Gd2 O1W 71.45(16) 115 115
O1W Gd2 O1W 73.5(2) . 115
O6 Gd2 O3 59.94(12) . .
O6 Gd2 O3 59.94(12) 58 .
O7 Gd2 O3 60.1(2) . .
O4 Gd2 O3 60.58(18) . .
O2W Gd2 O3 126.41(17) . .
O2W Gd2 O3 126.41(16) 115 .
O1W Gd2 O3 122.65(14) . .
O1W Gd2 O3 122.65(14) 115 .
O6 Gd2 Gd2 37.86(10) . 79
O6 Gd2 Gd2 94.36(11) 58 79
O7 Gd2 Gd2 38.48(12) . 79
O4 Gd2 Gd2 94.62(10) . 79
O2W Gd2 Gd2 81.77(13) . 79
O2W Gd2 Gd2 114.91(13) 115 79
O1W Gd2 Gd2 112.15(11) . 79
O1W Gd2 Gd2 167.29(10) 115 79
O3 Gd2 Gd2 44.64(10) . 79
O6 Gd2 Gd2 94.36(11) . 58
O6 Gd2 Gd2 37.86(10) 58 58
O7 Gd2 Gd2 38.48(12) . 58
O4 Gd2 Gd2 94.62(10) . 58
O2W Gd2 Gd2 114.91(13) . 58
O2W Gd2 Gd2 81.77(13) 115 58
O1W Gd2 Gd2 167.29(10) . 58
O1W Gd2 Gd2 112.15(11) 115 58
O3 Gd2 Gd2 44.64(10) . 58
Gd2 Gd2 Gd2 60.0 79 58
O6 Gd2 Gd1 94.75(13) . 58
O6 Gd2 Gd1 38.31(13) 58 58
O7 Gd2 Gd1 95.13(18) . 58
O4 Gd2 Gd1 38.18(7) . 58
O2W Gd2 Gd1 171.87(13) . 58
O2W Gd2 Gd1 115.11(12) 115 58
O1W Gd2 Gd1 112.22(11) . 58
O1W Gd2 Gd1 77.19(10) 115 58
O3 Gd2 Gd1 45.46(10) . 58
Gd2 Gd2 Gd1 90.105(7) 79 58
Gd2 Gd2 Gd1 60.045(7) 58 58
O2 Zn1 O2 105.40(18) 5 .
O2 Zn1 O2 105.40(18) 5 9
O2 Zn1 O2 105.40(18) . 9
O2 Zn1 O1 113.29(16) 5 .
O2 Zn1 O1 113.29(16) . .
O2 Zn1 O1 113.29(16) 9 .
O10 Cl1 O9 108.5(5) . 120
O10 Cl1 O9 108.5(5) . 115
O9 Cl1 O9 110.4(5) 120 115
O10 Cl1 O9 108.5(5) . .
O9 Cl1 O9 45.5(10) 120 .
O9 Cl1 O9 67.7(11) 115 .
O10 Cl1 O9 108.5(5) . 5
O9 Cl1 O9 141.2(10) 120 5
O9 Cl1 O9 45.5(10) 115 5
O9 Cl1 O9 110.4(5) . 5
O10 Cl1 O9 108.5(5) . 9
O9 Cl1 O9 67.7(11) 120 9
O9 Cl1 O9 141.2(10) 115 9
O9 Cl1 O9 110.4(5) . 9
O9 Cl1 O9 110.4(5) 5 9
O10 Cl1 O9 108.5(5) . 110
O9 Cl1 O9 110.4(5) 120 110
O9 Cl1 O9 110.4(5) 115 110
O9 Cl1 O9 141.2(10) . 110
O9 Cl1 O9 67.7(11) 5 110
O9 Cl1 O9 45.5(10) 9 110
Cl2 Cl2 O11 74.0(3) 181 98_556
Cl2 Cl2 O11 74.0(3) 181 .
O11 Cl2 O11 127.6(9) 98_556 .
Cl2 Cl2 O13 176.0(10) 181 .
O11 Cl2 O13 107.4(4) 98_556 .
O11 Cl2 O13 107.4(4) . .
Cl2 Cl2 O12 75.5(3) 181 .
O11 Cl2 O12 105.4(5) 98_556 .
O11 Cl2 O12 105.4(5) . .
O13 Cl2 O12 100.5(10) . .
Cl2 Cl2 O13 2.6(7) 181 181
O11 Cl2 O13 75.0(4) 98_556 181
O11 Cl2 O13 75.0(4) . 181
O13 Cl2 O13 173.4(17) . 181
O12 Cl2 O13 72.9(7) . 181
Zn1 O1 Zn1 109.5 . 28
Zn1 O1 Zn1 109.5 . 74
Zn1 O1 Zn1 109.5 28 74
Zn1 O1 Zn1 109.5 . 51
Zn1 O1 Zn1 109.5 28 51
Zn1 O1 Zn1 109.5 74 51
Zn1 O2 Gd1 117.44(15) . 74
Zn1 O2 Gd1 117.44(15) . .
Gd1 O2 Gd1 101.13(19) 74 .
Zn1 O2 H2D 106.7 . .
Gd1 O2 H2D 106.7 74 .
Gd1 O2 H2D 106.7 . .
Gd2 O3 Gd2 90.7(2) . 79
Gd2 O3 Gd2 90.7(2) . 58
Gd2 O3 Gd2 90.7(2) 79 58
Gd2 O3 Gd1 179.0(3) . 79
Gd2 O3 Gd1 89.96(9) 79 79
Gd2 O3 Gd1 89.96(9) 58 79
Gd2 O3 Gd1 89.96(9) . 58
Gd2 O3 Gd1 179.0(3) 79 58
Gd2 O3 Gd1 89.96(9) 58 58
Gd1 O3 Gd1 89.35(19) 79 58
Gd2 O3 Gd1 89.96(9) . .
Gd2 O3 Gd1 89.96(9) 79 .
Gd2 O3 Gd1 179.0(3) 58 .
Gd1 O3 Gd1 89.35(19) 79 .
Gd1 O3 Gd1 89.35(19) 58 .
Gd1 O4 Gd1 104.11(19) . 58
Gd1 O4 Gd2 103.40(15) . .
Gd1 O4 Gd2 103.40(15) 58 .
Gd1 O4 H4A 114.8 . .
Gd1 O4 H4A 114.8 58 .
Gd2 O4 H4A 114.8 . .
Gd1 O5 Gd1 103.8(2) 79 .
Gd1 O5 Gd1 103.8(2) 79 58
Gd1 O5 Gd1 103.8(2) . 58
Gd1 O5 H5A 114.7 79 .
Gd1 O5 H5A 114.7 . .
Gd1 O5 H5A 114.7 58 .
Gd2 O6 Gd2 104.3(2) 79 .
Gd2 O6 Gd1 103.80(15) 79 .
Gd2 O6 Gd1 103.80(15) . .
Gd2 O6 H6A 114.5 79 .
Gd2 O6 H6A 114.5 . .
Gd1 O6 H6A 114.5 . .
Gd2 O7 Gd2 103.0(2) 79 .
Gd2 O7 Gd2 103.0(2) 79 58
Gd2 O7 Gd2 103.0(2) . 58
Gd2 O7 H7A 115.3 79 .
Gd2 O7 H7A 115.3 . .
Gd2 O7 H7A 115.3 58 .
C1 O8 Gd1 138.7(4) . .
O8 C1 O8 119.3(7) 110 .
O8 C1 C2 120.2(4) 110 .
O8 C1 C2 120.2(4) . .
C1 C2 H2A 109.5 . .
C1 C2 H2B 109.5 . .
H2A C2 H2B 109.5 . .
C1 C2 H2C 109.5 . .
H2A C2 H2C 109.5 . .
H2B C2 H2C 109.5 . .
O9 O9 Cl1 67.3(5) 120 .
O9 O9 O9 120.000(5) 120 115
Cl1 O9 O9 56.2(5) . 115
Cl2 O11 Cl2 31.9(6) . 181
Cl2 O12 Cl2 29.0(6) 181 .
Cl2 O13 Cl2 1.4(3) . 181

loop_
_geom_bond_atom_site_label_1
_geom_bond_atom_site_label_2
_geom_bond_distance
_geom_bond_site_symmetry_2
Gd1 O4 2.386(3) .
Gd1 O4 2.386(3) 79
Gd1 O5 2.392(4) .
Gd1 O6 2.397(5) .
Gd1 O8 2.431(4) 181
Gd1 O8 2.431(4) .
Gd1 O2 2.454(3) 74
Gd1 O2 2.454(3) .
Gd1 O3 2.676(5) .
Gd1 Gd2 3.7548(5) .
Gd1 Gd2 3.7548(5) 79
Gd1 Gd1 3.7634(6) 79
Gd2 O6 2.375(3) .
Gd2 O6 2.375(3) 58
Gd2 O7 2.395(4) .
Gd2 O4 2.398(5) .
Gd2 O2W 2.464(5) .
Gd2 O2W 2.464(5) 115
Gd2 O1W 2.475(4) .
Gd2 O1W 2.475(4) 115
Gd2 O3 2.635(4) .
Gd2 Gd2 3.7497(7) 79
Gd2 Gd2 3.7497(7) 58
Gd2 Gd1 3.7548(5) 58
Zn1 O2 1.964(5) 5
Zn1 O2 1.964(5) .
Zn1 O2 1.964(5) 9
Zn1 O1 2.0722(19) .
Cl1 O10 1.425(14) .
Cl1 O9 1.466(11) 120
Cl1 O9 1.466(11) 115
Cl1 O9 1.466(11) .
Cl1 O9 1.466(11) 5
Cl1 O9 1.466(11) 9
Cl1 O9 1.466(11) 110
Cl2 Cl2 0.735(13) 181
Cl2 O11 1.335(8) 98_556
Cl2 O11 1.335(8) .
Cl2 O13 1.413(18) .
Cl2 O12 1.466(16) .
Cl2 O13 2.15(2) 181
O1 Zn1 2.0722(19) 28
O1 Zn1 2.0722(19) 74
O1 Zn1 2.0722(19) 51
O2 Gd1 2.454(3) 74
O2 H2D 1.0000 .
O3 Gd2 2.635(4) 79
O3 Gd2 2.635(4) 58
O3 Gd1 2.676(5) 79
O3 Gd1 2.676(5) 58
O4 Gd1 2.386(3) 58
O4 H4A 1.0000 .
O5 Gd1 2.392(4) 79
O5 Gd1 2.392(4) 58
O5 H5A 1.0000 .
O6 Gd2 2.375(3) 79
O6 H6A 1.0000 .
O7 Gd2 2.395(4) 79
O7 Gd2 2.395(4) 58
O7 H7A 1.0000 .
O8 C1 1.291(6) .
C1 O8 1.291(6) 110
C1 C2 1.426(13) .
C2 H2A 0.9800 .
C2 H2B 0.9800 .
C2 H2C 0.9800 .
O9 O9 1.13(2) 120
O9 O9 1.63(3) 115
O11 Cl2 1.335(8) 181
O12 Cl2 1.466(16) 181
O13 Cl2 2.15(2) 181

loop_
_platon_squeeze_void_nr
_platon_squeeze_void_average_x
_platon_squeeze_void_average_y
_platon_squeeze_void_average_z
_platon_squeeze_void_volume
_platon_squeeze_void_count_electrons
_platon_squeeze_void_content
1 -0.034 -0.055 -0.039 23257 3625 ' '
2 0.250 0.000 0.250 8 3 ' '
3 0.750 0.000 0.250 8 3 ' '
4 0.250 0.000 0.750 8 3 ' '
5 0.750 0.000 0.750 8 3 ' '
6 0.250 0.250 0.000 8 3 ' '
7 0.750 0.250 0.000 8 3 ' '
8 0.000 0.250 0.250 8 3 ' '
9 0.500 0.250 0.250 8 3 ' '
10 0.250 0.250 0.500 8 3 ' '
11 0.750 0.250 0.500 8 3 ' '
12 0.000 0.250 0.750 8 3 ' '
13 0.500 0.250 0.750 8 3 ' '
14 0.250 0.500 0.250 8 3 ' '
15 0.750 0.500 0.250 8 3 ' '
16 0.250 0.500 0.750 8 3 ' '
17 0.750 0.500 0.750 8 3 ' '
18 0.250 0.750 0.000 8 3 ' '
19 0.750 0.750 0.000 8 3 ' '
20 0.000 0.750 0.250 8 3 ' '
21 0.500 0.750 0.250 8 3 ' '
22 0.250 0.750 0.500 8 3 ' '
23 0.750 0.750 0.500 8 3 ' '
24 0.000 0.750 0.750 8 3 ' '
25 0.500 0.750 0.750 8 3 ' '
